data_1560334
loop_
_publ_author_name
'Zhang, Jian-Yong'
'Cui, Peng-Hui'
'Shi, Jun-Xia'
'Zhang, Na'
'Deng, Wei'

_publ_section_title
;
 Supramolecular isomerism in cadmium (II) coordination polymers from
 benzene-1,3,5-tribenzoate (BTB): Syntheses, structures and luminescent
 properties
;
_journal_name_full 'Journal of Solid State Chemistry'
_journal_page_first 227
_journal_page_last 233
_journal_paper_doi 10.1016/j.jssc.2017.09.008
_journal_volume 256
_journal_year 2017
_chemical_formula_sum 'C37 H37 Cd2 N3 O11'
_chemical_formula_weight 924.49
_space_group_crystal_system monoclinic
_space_group_IT_number 15
_space_group_name_Hall '-C 2yc'
_space_group_name_H-M_alt 'C 1 2/c 1'
_atom_sites_solution_hydrogens geom
_atom_sites_solution_primary direct
_atom_sites_solution_secondary difmap
_cell_angle_alpha 90
_cell_angle_beta 113.742(2)
_cell_angle_gamma 90
_cell_formula_units_Z 8
_cell_length_a 32.730(3)
_cell_length_b 9.2717(9)
_cell_length_c 29.896(3)
_cell_measurement_reflns_used 9898
_cell_measurement_temperature 173(2)
_cell_measurement_theta_max 27.84
_cell_measurement_theta_min 2.39
_cell_volume 8304.5(14)
_computing_cell_refinement 'Bruker SAINT'
_computing_data_collection 'Bruker APEX2'
_computing_data_reduction 'Bruker SAINT'
_computing_structure_refinement 'SHELXL-2014/7 (Sheldrick, 2014)'
_diffrn_ambient_temperature 173(2)
_diffrn_measured_fraction_theta_full 0.994
_diffrn_measured_fraction_theta_max 0.992
_diffrn_measurement_device_type 'Bruker APEX-II CCD'
_diffrn_measurement_method '\f and \w scans'
_diffrn_radiation_type MoK\a
_diffrn_radiation_wavelength 0.71073
_diffrn_reflns_av_R_equivalents 0.0352
_diffrn_reflns_av_unetI/netI 0.0396
_diffrn_reflns_Laue_measured_fraction_full 0.994
_diffrn_reflns_Laue_measured_fraction_max 0.992
_diffrn_reflns_limit_h_max 42
_diffrn_reflns_limit_h_min -33
_diffrn_reflns_limit_k_max 12
_diffrn_reflns_limit_k_min -12
_diffrn_reflns_limit_l_max 38
_diffrn_reflns_limit_l_min -39
_diffrn_reflns_number 30354
_diffrn_reflns_point_group_measured_fraction_full 0.994
_diffrn_reflns_point_group_measured_fraction_max 0.992
_diffrn_reflns_theta_full 25.242
_diffrn_reflns_theta_max 27.958
_diffrn_reflns_theta_min 1.488
_diffrn_source 'sealed tube'
_exptl_absorpt_coefficient_mu 1.081
_exptl_absorpt_correction_T_max 0.9380
_exptl_absorpt_correction_T_min 0.7968
_exptl_absorpt_correction_type multi-scan
_exptl_absorpt_process_details SADABS
_exptl_crystal_colour colourless
_exptl_crystal_density_diffrn 1.479
_exptl_crystal_density_method 'not measured'
_exptl_crystal_description prism
_exptl_crystal_F_000 3712
_exptl_crystal_size_max 0.220
_exptl_crystal_size_mid 0.100
_exptl_crystal_size_min 0.060
_refine_diff_density_max 3.494
_refine_diff_density_min -1.287
_refine_diff_density_rms 0.152
_refine_ls_extinction_coef .
_refine_ls_extinction_method none
_refine_ls_goodness_of_fit_ref 1.033
_refine_ls_hydrogen_treatment constr
_refine_ls_matrix_type full
_refine_ls_number_parameters 478
_refine_ls_number_reflns 9909
_refine_ls_number_restraints 0
_refine_ls_restrained_S_all 1.033
_refine_ls_R_factor_all 0.0800
_refine_ls_R_factor_gt 0.0661
_refine_ls_shift/su_max 0.001
_refine_ls_shift/su_mean 0.000
_refine_ls_structure_factor_coef Fsqd
_refine_ls_weighting_details 'w=1/[\s^2^(Fo^2^)+(0.1033P)^2^+57.4854P] where P=(Fo^2^+2Fc^2^)/3'
_refine_ls_weighting_scheme calc
_refine_ls_wR_factor_gt 0.1810
_refine_ls_wR_factor_ref 0.1892
_reflns_Friedel_coverage 0.000
_reflns_Friedel_fraction_full .
_reflns_Friedel_fraction_max .
_reflns_number_gt 7862
_reflns_number_total 9909
_reflns_threshold_expression 'I > 2\s(I)'
_cod_data_source_file 4.cif
_cod_data_source_block 4
_cod_original_cell_volume 8304.4(14)
_cod_original_sg_symbol_H-M 'C 2/c'
_cod_database_code 1560334
_shelx_space_group_comment
;
The symmetry employed for this shelxl refinement is uniquely defined
by the following loop, which should always be used as a source of
symmetry information in preference to the above space-group names.
They are only intended as comments.
;
_shelx_estimated_absorpt_t_min 0.797
_shelx_estimated_absorpt_t_max 0.938

loop_
_space_group_symop_operation_xyz
'x, y, z'
'-x, y, -z+1/2'
'x+1/2, y+1/2, z'
'-x+1/2, y+1/2, -z+1/2'
'-x, -y, -z'
'x, -y, z-1/2'
'-x+1/2, -y+1/2, -z'
'x+1/2, -y+1/2, z-1/2'

loop_
_atom_site_label
_atom_site_type_symbol
_atom_site_fract_x
_atom_site_fract_y
_atom_site_fract_z
_atom_site_U_iso_or_equiv
_atom_site_adp_type
_atom_site_occupancy
_atom_site_site_symmetry_order
_atom_site_calc_flag
_atom_site_refinement_flags_posn
_atom_site_refinement_flags_adp
_atom_site_refinement_flags_occupancy
_atom_site_disorder_assembly
_atom_site_disorder_group
Cd1 Cd 0.38736(2) 0.02871(5) 0.83210(2) 0.04304(14) Uani 1 1 d . . . . .
Cd2 Cd 0.40895(2) 0.43147(4) 0.85451(2) 0.03635(13) Uani 1 1 d . . . . .
O1 O 0.39584(13) 0.2273(5) 0.79060(13) 0.0444(9) Uani 1 1 d . . . . .
O2 O 0.36030(16) 0.4355(5) 0.77476(15) 0.0568(12) Uani 1 1 d . . . . .
O3 O 0.38917(12) -0.2105(4) 0.38686(13) 0.0400(8) Uani 1 1 d . . . . .
O4 O 0.35293(14) -0.4123(4) 0.38413(14) 0.0425(9) Uani 1 1 d . . . . .
O5 O -0.02510(13) 0.0588(5) 0.42739(15) 0.0511(11) Uani 1 1 d . . . . .
O6 O -0.01995(14) 0.0701(6) 0.35625(15) 0.0599(13) Uani 1 1 d . . . . .
O7 O 0.40044(16) 0.6747(5) 0.85622(19) 0.0592(12) Uani 1 1 d . . . . .
O8 O 0.3692(4) 0.8638(6) 0.8748(3) 0.128(4) Uani 1 1 d . . . . .
O11 O 0.31327(18) 0.0568(7) 0.7855(2) 0.0755(16) Uani 1 1 d . . . . .
O10 O 0.4619(2) 0.0104(8) 0.8800(3) 0.092(2) Uani 1 1 d . . . . .
O9 O 0.3925(3) -0.1212(6) 0.7752(3) 0.0861(19) Uani 1 1 d . . . . .
N3 N 0.2428(2) 0.1433(7) 0.7564(2) 0.073(2) Uani 1 1 d . . . . .
N2 N 0.5163(3) -0.0785(9) 0.9495(4) 0.116(4) Uani 1 1 d . . . . .
N1 N 0.4079(5) -0.3032(12) 0.7323(4) 0.134(4) Uani 1 1 d . . . . .
C8 C 0.26115(17) 0.1215(6) 0.56385(17) 0.0330(10) Uani 1 1 d . . . . .
C13 C 0.28327(17) 0.0575(6) 0.53766(19) 0.0365(11) Uani 1 1 d . . . . .
H13A H 0.3150 0.0542 0.5516 0.044 Uiso 1 1 calc R U . . .
C12 C 0.26001(17) -0.0014(6) 0.49163(17) 0.0328(10) Uani 1 1 d . . . . .
C11 C 0.21382(17) 0.0071(6) 0.47078(17) 0.0342(10) Uani 1 1 d . . . . .
H11A H 0.1976 -0.0324 0.4392 0.041 Uiso 1 1 calc R U . . .
C10 C 0.19066(16) 0.0736(6) 0.49592(16) 0.0322(10) Uani 1 1 d . . . . .
C9 C 0.21489(16) 0.1295(6) 0.54258(17) 0.0330(10) Uani 1 1 d . . . . .
H9A H 0.1995 0.1736 0.5600 0.040 Uiso 1 1 calc R U . . .
C5 C 0.28793(17) 0.1736(6) 0.61440(18) 0.0366(11) Uani 1 1 d . . . . .
C6 C 0.3240(2) 0.0937(7) 0.6450(2) 0.0503(15) Uani 1 1 d . . . . .
H6A H 0.3314 0.0063 0.6334 0.060 Uiso 1 1 calc R U . . .
C7 C 0.3498(2) 0.1385(7) 0.6923(2) 0.0498(15) Uani 1 1 d . . . . .
H7A H 0.3746 0.0824 0.7125 0.060 Uiso 1 1 calc R U . . .
C2 C 0.33919(18) 0.2652(6) 0.70997(18) 0.0411(12) Uani 1 1 d . . . . .
C3 C 0.3033(2) 0.3459(6) 0.6800(2) 0.0476(14) Uani 1 1 d . . . . .
H3A H 0.2963 0.4336 0.6917 0.057 Uiso 1 1 calc R U . . .
C4 C 0.27710(19) 0.3004(6) 0.63246(19) 0.0431(13) Uani 1 1 d . . . . .
H4A H 0.2519 0.3556 0.6124 0.052 Uiso 1 1 calc R U . . .
C1 C 0.36676(18) 0.3120(7) 0.76145(18) 0.0414(12) Uani 1 1 d . . . . .
C21 C 0.28457(16) -0.0727(5) 0.46552(17) 0.0330(10) Uani 1 1 d . . . . .
C26 C 0.32394(17) -0.0104(6) 0.46598(18) 0.0345(10) Uani 1 1 d . . . . .
H26A H 0.3342 0.0783 0.4826 0.041 Uiso 1 1 calc R U . . .
C25 C 0.34803(18) -0.0759(6) 0.44268(19) 0.0361(11) Uani 1 1 d . . . . .
H25A H 0.3743 -0.0316 0.4429 0.043 Uiso 1 1 calc R U . . .
C24 C 0.33338(17) -0.2076(5) 0.41878(16) 0.0325(10) Uani 1 1 d . . . . .
C23 C 0.29439(17) -0.2712(6) 0.41871(19) 0.0370(11) Uani 1 1 d . . . . .
H23A H 0.2849 -0.3622 0.4034 0.044 Uiso 1 1 calc R U . . .
C22 C 0.26991(17) -0.2029(6) 0.44059(17) 0.0357(11) Uani 1 1 d . . . . .
H22A H 0.2428 -0.2446 0.4387 0.043 Uiso 1 1 calc R U . . .
C27 C 0.35986(16) -0.2817(6) 0.39479(16) 0.0322(10) Uani 1 1 d . . . . .
C14 C 0.14107(17) 0.0802(6) 0.47278(18) 0.0359(11) Uani 1 1 d . . . . .
C15 C 0.11575(17) 0.0546(6) 0.50014(18) 0.0362(11) Uani 1 1 d . . . . .
H15A H 0.1304 0.0376 0.5343 0.043 Uiso 1 1 calc R U . . .
C16 C 0.06952(18) 0.0540(6) 0.47793(19) 0.0385(11) Uani 1 1 d . . . . .
H16A H 0.0527 0.0386 0.4970 0.046 Uiso 1 1 calc R U . . .
C17 C 0.04761(17) 0.0757(6) 0.42765(19) 0.0385(11) Uani 1 1 d . . . . .
C18 C 0.07259(19) 0.1046(8) 0.4007(2) 0.0500(15) Uani 1 1 d . . . . .
H18A H 0.0578 0.1228 0.3667 0.060 Uiso 1 1 calc R U . . .
C19 C 0.11853(19) 0.1073(8) 0.42247(19) 0.0464(14) Uani 1 1 d . . . . .
H19A H 0.1351 0.1277 0.4034 0.056 Uiso 1 1 calc R U . . .
C20 C -0.00266(18) 0.0681(6) 0.40275(19) 0.0392(12) Uani 1 1 d . . . . .
C28 C 0.3772(4) 0.7338(8) 0.8756(3) 0.094(4) Uani 1 1 d . . . . .
C37 C 0.2834(3) 0.1219(7) 0.7908(3) 0.0603(19) Uani 1 1 d . . . . .
H37A H 0.2896 0.1611 0.8223 0.072 Uiso 1 1 calc R U . . .
C36 C 0.2084(4) 0.2163(11) 0.7673(5) 0.131(6) Uani 1 1 d . . . . .
H36A H 0.1809 0.2220 0.7376 0.196 Uiso 1 1 calc R U . . .
H36B H 0.2028 0.1621 0.7924 0.196 Uiso 1 1 calc R U . . .
H36C H 0.2185 0.3138 0.7793 0.196 Uiso 1 1 calc R U . . .
C35 C 0.2310(4) 0.0897(19) 0.7077(3) 0.131(6) Uani 1 1 d . . . . .
H35A H 0.1999 0.1153 0.6874 0.197 Uiso 1 1 calc R U . . .
H35B H 0.2507 0.1327 0.6939 0.197 Uiso 1 1 calc R U . . .
H35C H 0.2343 -0.0154 0.7087 0.197 Uiso 1 1 calc R U . . .
C34 C 0.4779(3) -0.0914(12) 0.9118(4) 0.097(3) Uani 1 1 d . . . . .
H34A H 0.4614 -0.1783 0.9077 0.117 Uiso 1 1 calc R U . . .
C33 C 0.5347(4) -0.1919(12) 0.9854(5) 0.126(5) Uani 1 1 d . . . . .
H33A H 0.5634 -0.1605 1.0104 0.189 Uiso 1 1 calc R U . . .
H33B H 0.5140 -0.2130 1.0008 0.189 Uiso 1 1 calc R U . . .
H33C H 0.5391 -0.2790 0.9693 0.189 Uiso 1 1 calc R U . . .
C32 C 0.5424(5) 0.0553(14) 0.9587(8) 0.185(10) Uani 1 1 d . . . . .
H32A H 0.5699 0.0444 0.9883 0.278 Uiso 1 1 calc R U . . .
H32B H 0.5501 0.0757 0.9308 0.278 Uiso 1 1 calc R U . . .
H32C H 0.5248 0.1352 0.9630 0.278 Uiso 1 1 calc R U . . .
C31 C 0.4111(4) -0.2266(15) 0.7710(4) 0.101(3) Uani 1 1 d . . . . .
C30 C 0.4350(6) -0.4302(17) 0.7352(7) 0.146(6) Uani 1 1 d . . . . .
H30A H 0.4271 -0.4695 0.7023 0.219 Uiso 1 1 calc R U . . .
H30B H 0.4666 -0.4036 0.7494 0.219 Uiso 1 1 calc R U . . .
H30C H 0.4294 -0.5032 0.7558 0.219 Uiso 1 1 calc R U . . .
C29 C 0.3784(10) -0.2944(18) 0.6730(7) 0.31(2) Uani 1 1 d . . . . .
H29A H 0.3866 -0.3747 0.6569 0.468 Uiso 1 1 calc R U . . .
H29B H 0.3466 -0.3006 0.6663 0.468 Uiso 1 1 calc R U . . .
H29C H 0.3844 -0.2028 0.6605 0.468 Uiso 1 1 calc R U . . .

loop_
_atom_site_aniso_label
_atom_site_aniso_U_11
_atom_site_aniso_U_22
_atom_site_aniso_U_33
_atom_site_aniso_U_23
_atom_site_aniso_U_13
_atom_site_aniso_U_12
Cd1 0.0483(3) 0.0347(2) 0.0411(2) 0.00684(16) 0.01273(18) 0.00273(16)
Cd2 0.0304(2) 0.0381(2) 0.0304(2) -0.00012(14) 0.00171(14) -0.00889(14)
O1 0.0394(19) 0.051(2) 0.0289(17) 0.0088(16) -0.0011(15) -0.0062(17)
O2 0.062(3) 0.051(3) 0.032(2) -0.0032(18) -0.0068(19) -0.004(2)
O3 0.0398(19) 0.042(2) 0.0360(18) 0.0038(16) 0.0132(15) 0.0078(16)
O4 0.053(2) 0.034(2) 0.038(2) -0.0024(16) 0.0154(17) 0.0047(17)
O5 0.0315(19) 0.078(3) 0.035(2) -0.004(2) 0.0040(16) 0.0072(19)
O6 0.038(2) 0.102(4) 0.0287(19) 0.006(2) 0.0016(16) 0.014(2)
O7 0.057(3) 0.036(2) 0.070(3) 0.004(2) 0.010(2) -0.019(2)
O8 0.305(12) 0.033(3) 0.114(5) -0.008(3) 0.157(7) -0.010(4)
O11 0.046(3) 0.099(5) 0.071(4) -0.021(3) 0.013(2) -0.025(3)
O10 0.057(3) 0.107(5) 0.102(5) 0.035(4) 0.023(3) 0.033(3)
O9 0.124(5) 0.046(3) 0.112(5) -0.013(3) 0.072(5) -0.002(3)
N3 0.066(4) 0.047(3) 0.062(4) 0.013(3) -0.020(3) -0.011(3)
N2 0.077(5) 0.070(5) 0.141(8) 0.023(5) -0.019(5) -0.009(4)
N1 0.218(13) 0.106(8) 0.081(6) 0.000(6) 0.064(7) 0.032(8)
C8 0.037(2) 0.032(2) 0.024(2) 0.0031(18) 0.0054(18) -0.0014(19)
C13 0.031(2) 0.040(3) 0.031(2) 0.007(2) 0.0042(19) 0.001(2)
C12 0.036(3) 0.035(3) 0.023(2) 0.0022(18) 0.0080(18) 0.002(2)
C11 0.036(2) 0.039(3) 0.023(2) -0.0005(19) 0.0065(18) 0.001(2)
C10 0.032(2) 0.038(3) 0.021(2) 0.0037(18) 0.0046(17) 0.0021(19)
C9 0.033(2) 0.039(3) 0.023(2) 0.0023(19) 0.0084(18) 0.007(2)
C5 0.038(3) 0.039(3) 0.025(2) -0.0021(19) 0.0062(19) 0.001(2)
C6 0.056(3) 0.049(3) 0.030(3) -0.002(2) 0.000(2) 0.016(3)
C7 0.049(3) 0.055(4) 0.029(3) 0.001(2) -0.001(2) 0.012(3)
C2 0.042(3) 0.042(3) 0.024(2) 0.001(2) -0.002(2) -0.007(2)
C3 0.058(3) 0.035(3) 0.033(3) -0.006(2) 0.001(2) 0.000(2)
C4 0.046(3) 0.037(3) 0.029(2) 0.002(2) -0.002(2) 0.007(2)
C1 0.036(3) 0.053(3) 0.023(2) -0.002(2) -0.0003(19) -0.010(2)
C21 0.033(2) 0.034(2) 0.024(2) 0.0058(18) 0.0029(18) 0.0074(19)
C26 0.036(2) 0.037(3) 0.030(2) 0.003(2) 0.012(2) 0.001(2)
C25 0.035(2) 0.030(2) 0.039(3) 0.001(2) 0.010(2) -0.0004(19)
C24 0.039(2) 0.032(2) 0.022(2) 0.0025(17) 0.0073(18) 0.0078(19)
C23 0.039(3) 0.031(3) 0.035(2) 0.002(2) 0.009(2) -0.003(2)
C22 0.037(3) 0.042(3) 0.027(2) 0.002(2) 0.0120(19) -0.006(2)
C27 0.031(2) 0.037(3) 0.021(2) 0.0023(18) 0.0025(17) 0.0081(19)
C14 0.031(2) 0.041(3) 0.027(2) 0.002(2) 0.0037(19) 0.004(2)
C15 0.036(3) 0.046(3) 0.022(2) -0.002(2) 0.0073(19) 0.005(2)
C16 0.033(2) 0.049(3) 0.031(2) -0.001(2) 0.011(2) 0.007(2)
C17 0.031(2) 0.046(3) 0.031(2) -0.003(2) 0.005(2) 0.009(2)
C18 0.035(3) 0.080(4) 0.025(2) 0.010(3) 0.003(2) 0.010(3)
C19 0.037(3) 0.071(4) 0.026(2) 0.009(2) 0.008(2) 0.005(3)
C20 0.035(3) 0.047(3) 0.028(2) -0.001(2) 0.004(2) 0.012(2)
C28 0.218(12) 0.035(4) 0.049(4) -0.002(3) 0.075(6) -0.011(5)
C37 0.062(4) 0.040(3) 0.049(3) 0.001(3) -0.009(3) -0.004(3)
C36 0.088(7) 0.065(6) 0.163(12) -0.029(7) -0.029(7) 0.032(5)
C35 0.076(6) 0.252(18) 0.049(5) -0.014(7) 0.008(4) -0.063(9)
C34 0.078(6) 0.082(6) 0.095(7) 0.020(6) -0.003(5) 0.001(5)
C33 0.100(8) 0.074(7) 0.140(11) 0.029(7) -0.020(7) -0.007(6)
C32 0.114(11) 0.092(9) 0.29(2) 0.097(12) 0.017(13) -0.019(8)
C31 0.117(8) 0.116(9) 0.074(6) -0.016(6) 0.044(6) -0.017(7)
C30 0.160(14) 0.125(12) 0.173(16) -0.014(11) 0.088(13) 0.034(10)
C29 0.44(4) 0.091(11) 0.167(17) 0.040(12) -0.13(2) 0.004(17)

loop_
_atom_type_symbol
_atom_type_description
_atom_type_scat_dispersion_real
_atom_type_scat_dispersion_imag
_atom_type_scat_source
C C 0.0033 0.0016 'International Tables Vol C Tables 4.2.6.8 and 6.1.1.4'
H H 0.0000 0.0000 'International Tables Vol C Tables 4.2.6.8 and 6.1.1.4'
N N 0.0061 0.0033 'International Tables Vol C Tables 4.2.6.8 and 6.1.1.4'
O O 0.0106 0.0060 'International Tables Vol C Tables 4.2.6.8 and 6.1.1.4'
Cd Cd -0.8075 1.2024 'International Tables Vol C Tables 4.2.6.8 and 6.1.1.4'

loop_
_geom_angle_atom_site_label_1
_geom_angle_atom_site_label_2
_geom_angle_atom_site_label_3
_geom_angle
_geom_angle_site_symmetry_1
_geom_angle_site_symmetry_3
O8 Cd1 O9 97.3(2) 1_545 .
O8 Cd1 O11 88.0(3) 1_545 .
O9 Cd1 O11 89.6(3) . .
O8 Cd1 O10 93.1(3) 1_545 .
O9 Cd1 O10 92.4(3) . .
O11 Cd1 O10 177.6(3) . .
O8 Cd1 O1 168.6(2) 1_545 .
O9 Cd1 O1 91.4(2) . .
O11 Cd1 O1 84.75(19) . .
O10 Cd1 O1 93.9(2) . .
O8 Cd1 O3 91.80(17) 1_545 6_556
O9 Cd1 O3 170.37(19) . 6_556
O11 Cd1 O3 93.81(19) . 6_556
O10 Cd1 O3 84.0(2) . 6_556
O1 Cd1 O3 79.96(15) . 6_556
O2 Cd2 O7 88.11(17) . .
O2 Cd2 O6 107.35(17) . 8_556
O7 Cd2 O6 97.89(19) . 8_556
O2 Cd2 O4 94.21(17) . 6_556
O7 Cd2 O4 86.86(17) . 6_556
O6 Cd2 O4 158.01(15) 8_556 6_556
O2 Cd2 O5 163.16(18) . 8_556
O7 Cd2 O5 90.91(17) . 8_556
O6 Cd2 O5 56.14(15) 8_556 8_556
O4 Cd2 O5 102.53(15) 6_556 8_556
O2 Cd2 O3 104.00(15) . 6_556
O7 Cd2 O3 139.67(17) . 6_556
O6 Cd2 O3 114.11(17) 8_556 6_556
O4 Cd2 O3 54.42(13) 6_556 6_556
O5 Cd2 O3 87.53(14) 8_556 6_556
O2 Cd2 O1 53.29(15) . .
O7 Cd2 O1 138.83(15) . .
O6 Cd2 O1 83.03(15) 8_556 .
O4 Cd2 O1 107.44(13) 6_556 .
O5 Cd2 O1 121.52(15) 8_556 .
O3 Cd2 O1 71.99(13) 6_556 .
O2 Cd2 C20 135.88(19) . 8_556
O7 Cd2 C20 95.87(17) . 8_556
O6 Cd2 C20 28.54(16) 8_556 8_556
O4 Cd2 C20 129.84(15) 6_556 8_556
O5 Cd2 C20 27.64(16) 8_556 8_556
O3 Cd2 C20 100.88(15) 6_556 8_556
O1 Cd2 C20 102.78(16) . 8_556
O2 Cd2 C27 100.49(16) . 6_556
O7 Cd2 C27 113.17(18) . 6_556
O6 Cd2 C27 138.69(17) 8_556 6_556
O4 Cd2 C27 27.01(15) 6_556 6_556
O5 Cd2 C27 95.35(14) 8_556 6_556
O3 Cd2 C27 27.42(15) 6_556 6_556
O1 Cd2 C27 90.08(14) . 6_556
C20 Cd2 C27 117.64(15) 8_556 6_556
C1 O1 Cd1 130.2(4) . .
C1 O1 Cd2 84.9(3) . .
Cd1 O1 Cd2 101.93(14) . .
C1 O2 Cd2 100.4(3) . .
C27 O3 Cd1 134.6(3) . 6
C27 O3 Cd2 88.8(3) . 6
Cd1 O3 Cd2 105.19(15) 6 6
C27 O4 Cd2 94.6(3) . 6
C20 O5 Cd2 89.4(3) . 8_455
C20 O6 Cd2 91.5(4) . 8_455
C28 O7 Cd2 123.1(4) . .
C28 O8 Cd1 125.7(6) . 1_565
C37 O11 Cd1 134.0(5) . .
C34 O10 Cd1 122.0(7) . .
C31 O9 Cd1 141.9(8) . .
C37 N3 C35 120.7(9) . .
C37 N3 C36 121.2(8) . .
C35 N3 C36 118.0(8) . .
C34 N2 C33 122.6(9) . .
C34 N2 C32 121.4(10) . .
C33 N2 C32 116.0(10) . .
C31 N1 C30 123.3(13) . .
C31 N1 C29 136.1(14) . .
C30 N1 C29 100.6(13) . .
C13 C8 C9 118.8(4) . .
C13 C8 C5 118.8(5) . .
C9 C8 C5 122.4(5) . .
C8 C13 C12 121.5(5) . .
C8 C13 H13A 119.3 . .
C12 C13 H13A 119.3 . .
C11 C12 C13 119.1(5) . .
C11 C12 C21 120.9(4) . .
C13 C12 C21 120.0(5) . .
C12 C11 C10 120.6(4) . .
C12 C11 H11A 119.7 . .
C10 C11 H11A 119.7 . .
C9 C10 C11 119.0(4) . .
C9 C10 C14 121.6(5) . .
C11 C10 C14 119.4(4) . .
C8 C9 C10 120.9(5) . .
C8 C9 H9A 119.6 . .
C10 C9 H9A 119.6 . .
C6 C5 C4 118.5(5) . .
C6 C5 C8 119.7(5) . .
C4 C5 C8 121.8(5) . .
C5 C6 C7 121.4(6) . .
C5 C6 H6A 119.3 . .
C7 C6 H6A 119.3 . .
C2 C7 C6 120.0(5) . .
C2 C7 H7A 120.0 . .
C6 C7 H7A 120.0 . .
C7 C2 C3 119.3(5) . .
C7 C2 C1 119.8(5) . .
C3 C2 C1 120.9(5) . .
C2 C3 C4 120.7(5) . .
C2 C3 H3A 119.6 . .
C4 C3 H3A 119.6 . .
C3 C4 C5 120.0(5) . .
C3 C4 H4A 120.0 . .
C5 C4 H4A 120.0 . .
O1 C1 O2 121.4(5) . .
O1 C1 C2 120.0(5) . .
O2 C1 C2 118.6(5) . .
C22 C21 C26 118.4(5) . .
C22 C21 C12 121.5(5) . .
C26 C21 C12 120.1(5) . .
C25 C26 C21 121.4(5) . .
C25 C26 H26A 119.3 . .
C21 C26 H26A 119.3 . .
C26 C25 C24 119.5(5) . .
C26 C25 H25A 120.3 . .
C24 C25 H25A 120.3 . .
C23 C24 C25 119.5(5) . .
C23 C24 C27 120.5(5) . .
C25 C24 C27 120.0(5) . .
C22 C23 C24 120.5(5) . .
C22 C23 H23A 119.7 . .
C24 C23 H23A 119.7 . .
C23 C22 C21 120.7(5) . .
C23 C22 H22A 119.6 . .
C21 C22 H22A 119.6 . .
O4 C27 O3 122.1(5) . .
O4 C27 C24 119.1(5) . .
O3 C27 C24 118.7(5) . .
O4 C27 Cd2 58.4(3) . 6
O3 C27 Cd2 63.8(3) . 6
C24 C27 Cd2 176.5(4) . 6
C19 C14 C15 118.5(5) . .
C19 C14 C10 120.6(5) . .
C15 C14 C10 120.9(4) . .
C16 C15 C14 120.6(5) . .
C16 C15 H15A 119.7 . .
C14 C15 H15A 119.7 . .
C15 C16 C17 120.3(5) . .
C15 C16 H16A 119.9 . .
C17 C16 H16A 119.9 . .
C18 C17 C16 119.1(5) . .
C18 C17 C20 120.2(5) . .
C16 C17 C20 120.7(5) . .
C17 C18 C19 121.1(5) . .
C17 C18 H18A 119.5 . .
C19 C18 H18A 119.5 . .
C18 C19 C14 120.3(5) . .
C18 C19 H19A 119.8 . .
C14 C19 H19A 119.8 . .
O5 C20 O6 122.9(5) . .
O5 C20 C17 120.1(5) . .
O6 C20 C17 117.1(5) . .
O5 C20 Cd2 63.0(3) . 8_455
O6 C20 Cd2 60.0(3) . 8_455
C17 C20 Cd2 176.0(4) . 8_455
O8 C28 O7 125.5(8) . .
O11 C37 N3 125.6(8) . .
O11 C37 H37A 117.2 . .
N3 C37 H37A 117.2 . .
N3 C36 H36A 109.5 . .
N3 C36 H36B 109.5 . .
H36A C36 H36B 109.5 . .
N3 C36 H36C 109.5 . .
H36A C36 H36C 109.5 . .
H36B C36 H36C 109.5 . .
N3 C35 H35A 109.5 . .
N3 C35 H35B 109.5 . .
H35A C35 H35B 109.5 . .
N3 C35 H35C 109.5 . .
H35A C35 H35C 109.5 . .
H35B C35 H35C 109.5 . .
O10 C34 N2 122.0(10) . .
O10 C34 H34A 119.0 . .
N2 C34 H34A 119.0 . .
N2 C33 H33A 109.5 . .
N2 C33 H33B 109.5 . .
H33A C33 H33B 109.5 . .
N2 C33 H33C 109.5 . .
H33A C33 H33C 109.5 . .
H33B C33 H33C 109.5 . .
N2 C32 H32A 109.5 . .
N2 C32 H32B 109.5 . .
H32A C32 H32B 109.5 . .
N2 C32 H32C 109.5 . .
H32A C32 H32C 109.5 . .
H32B C32 H32C 109.5 . .
O9 C31 N1 132.2(12) . .
N1 C30 H30A 109.5 . .
N1 C30 H30B 109.5 . .
H30A C30 H30B 109.5 . .
N1 C30 H30C 109.5 . .
H30A C30 H30C 109.5 . .
H30B C30 H30C 109.5 . .
N1 C29 H29A 109.5 . .
N1 C29 H29B 109.5 . .
H29A C29 H29B 109.5 . .
N1 C29 H29C 109.5 . .
H29A C29 H29C 109.5 . .
H29B C29 H29C 109.5 . .

loop_
_geom_bond_atom_site_label_1
_geom_bond_atom_site_label_2
_geom_bond_distance
_geom_bond_site_symmetry_2
Cd1 O8 2.220(6) 1_545
Cd1 O9 2.254(6) .
Cd1 O11 2.273(6) .
Cd1 O10 2.284(6) .
Cd1 O1 2.299(4) .
Cd1 O3 2.334(4) 6_556
Cd2 O2 2.272(4) .
Cd2 O7 2.275(5) .
Cd2 O6 2.307(5) 8_556
Cd2 O4 2.342(4) 6_556
Cd2 O5 2.372(4) 8_556
Cd2 O3 2.461(4) 6_556
Cd2 O1 2.600(4) .
Cd2 C20 2.663(5) 8_556
Cd2 C27 2.742(5) 6_556
O1 C1 1.270(7) .
O2 C1 1.258(8) .
O3 C27 1.263(7) .
O3 Cd1 2.334(4) 6
O3 Cd2 2.461(4) 6
O4 C27 1.249(7) .
O4 Cd2 2.342(4) 6
O5 C20 1.235(7) .
O5 Cd2 2.372(4) 8_455
O6 C20 1.273(7) .
O6 Cd2 2.307(5) 8_455
O7 C28 1.255(11) .
O8 C28 1.231(10) .
O8 Cd1 2.219(6) 1_565
O11 C37 1.211(10) .
O10 C34 1.290(11) .
O9 C31 1.184(14) .
N3 C37 1.328(8) .
N3 C35 1.436(13) .
N3 C36 1.458(14) .
N2 C34 1.315(12) .
N2 C33 1.448(13) .
N2 C32 1.468(15) .
N1 C31 1.327(14) .
N1 C30 1.455(16) .
N1 C29 1.644(19) .
C8 C13 1.395(8) .
C8 C9 1.388(7) .
C8 C5 1.490(7) .
C13 C12 1.389(7) .
C13 H13A 0.9500 .
C12 C11 1.386(7) .
C12 C21 1.482(7) .
C11 C10 1.406(7) .
C11 H11A 0.9500 .
C10 C9 1.397(7) .
C10 C14 1.488(7) .
C9 H9A 0.9500 .
C5 C6 1.382(8) .
C5 C4 1.398(8) .
C6 C7 1.385(8) .
C6 H6A 0.9500 .
C7 C2 1.388(9) .
C7 H7A 0.9500 .
C2 C3 1.378(8) .
C2 C1 1.501(7) .
C3 C4 1.397(7) .
C3 H3A 0.9500 .
C4 H4A 0.9500 .
C21 C22 1.399(7) .
C21 C26 1.407(7) .
C26 C25 1.385(8) .
C26 H26A 0.9500 .
C25 C24 1.399(7) .
C25 H25A 0.9500 .
C24 C23 1.405(8) .
C24 C27 1.496(7) .
C23 C22 1.376(8) .
C23 H23A 0.9500 .
C22 H22A 0.9500 .
C27 Cd2 2.742(5) 6
C14 C19 1.406(7) .
C14 C15 1.399(8) .
C15 C16 1.386(7) .
C15 H15A 0.9500 .
C16 C17 1.395(7) .
C16 H16A 0.9500 .
C17 C18 1.386(8) .
C17 C20 1.510(7) .
C18 C19 1.377(8) .
C18 H18A 0.9500 .
C19 H19A 0.9500 .
C20 Cd2 2.663(5) 8_455
C37 H37A 0.9500 .
C36 H36A 0.9800 .
C36 H36B 0.9800 .
C36 H36C 0.9800 .
C35 H35A 0.9800 .
C35 H35B 0.9800 .
C35 H35C 0.9800 .
C34 H34A 0.9500 .
C33 H33A 0.9800 .
C33 H33B 0.9800 .
C33 H33C 0.9800 .
C32 H32A 0.9800 .
C32 H32B 0.9800 .
C32 H32C 0.9800 .
C30 H30A 0.9800 .
C30 H30B 0.9800 .
C30 H30C 0.9800 .
C29 H29A 0.9800 .
C29 H29B 0.9800 .
C29 H29C 0.9800 .
